data_2225444
loop_
_publ_author_name
'Kunz, Peter C.'
'Wetzel, Corinna'
'Spingler, Bernhard'

_publ_section_title
;
 A new crystal modification of diammonium hydrogen phosphate,
 (NH~4~)~2~(HPO~4~)
;
_journal_coeditor_code BR2137
_journal_issue 4
_journal_name_full 'Acta Crystallographica Section E'
_journal_page_first i26
_journal_page_last i27
_journal_paper_doi 10.1107/S1600536810009839
_journal_volume 66
_journal_year 2010
_chemical_formula_iupac '2N H4 +, H P O4 2-'
_chemical_formula_moiety '2(N H4 +), H O4 P 2-'
_chemical_formula_structural '(N H4)2 H P O4'
_chemical_formula_sum 'H9 N2 O4 P'
_chemical_formula_weight 132.06
_chemical_name_common 'diammonium hydrogen phosphate'
_chemical_name_systematic
;
diammonium hydrogen phosphate
;
_space_group_IT_number 14
_symmetry_cell_setting monoclinic
_symmetry_space_group_name_Hall '-P 2ybc'
_symmetry_space_group_name_H-M 'P 1 21/c 1'
_atom_sites_solution_hydrogens geom
_atom_sites_solution_primary direct
_atom_sites_solution_secondary difmap
_audit_creation_method SHELXL-97
_cell_angle_alpha 90.00
_cell_angle_beta 90.795(3)
_cell_angle_gamma 90.00
_cell_formula_units_Z 8
_cell_length_a 11.2868(3)
_cell_length_b 15.3466(4)
_cell_length_c 6.41894(19)
_cell_measurement_reflns_used 11185
_cell_measurement_temperature 183(2)
_cell_measurement_theta_max 37.5527
_cell_measurement_theta_min 2.6507
_cell_volume 1111.74(5)
_computing_cell_refinement 'CrysAlis Pro (Oxford Diffraction, 2009)'
_computing_data_collection 'CrysAlis Pro (Oxford Diffraction, 2009)'
_computing_data_reduction 'CrysAlis Pro (Oxford Diffraction, 2009)'
_computing_molecular_graphics 'ORTEP-3 (Farrugia, 1997)'
_computing_publication_material 'SHELXL97 (Sheldrick, 2008) and PLATON (Spek, 2009)'
_computing_structure_refinement 'SHELXL97 (Sheldrick, 2008)'
_computing_structure_solution 'SIR97 (Altomare <i>et al.</i>,  1999)'
_diffrn_ambient_temperature 183(2)
_diffrn_detector_area_resol_mean 10.4498
_diffrn_measured_fraction_theta_full 0.999
_diffrn_measured_fraction_theta_max 0.999
_diffrn_measurement_device_type 'Oxford Xcalibur Ruby CCD'
_diffrn_measurement_method '\w oscillation scan'
_diffrn_radiation_monochromator graphite
_diffrn_radiation_source 'Enhance (Mo) X-ray Source'
_diffrn_radiation_type MoK\a
_diffrn_radiation_wavelength 0.7107
_diffrn_reflns_av_R_equivalents 0.0333
_diffrn_reflns_av_sigmaI/netI 0.0305
_diffrn_reflns_limit_h_max 18
_diffrn_reflns_limit_h_min -18
_diffrn_reflns_limit_k_max 25
_diffrn_reflns_limit_k_min -25
_diffrn_reflns_limit_l_max 10
_diffrn_reflns_limit_l_min -9
_diffrn_reflns_number 22537
_diffrn_reflns_theta_full 36.32
_diffrn_reflns_theta_max 36.32
_diffrn_reflns_theta_min 2.65
_exptl_absorpt_coefficient_mu 0.421
_exptl_absorpt_correction_T_max 0.9552
_exptl_absorpt_correction_T_min 0.8907
_exptl_absorpt_correction_type multi-scan
_exptl_absorpt_process_details
;
CrysAlis PRO (Oxford Diffraction, 2009)
;
_exptl_crystal_colour colourless
_exptl_crystal_density_diffrn 1.578
_exptl_crystal_density_method 'not measured'
_exptl_crystal_description needle
_exptl_crystal_F_000 560
_exptl_crystal_size_max 0.44
_exptl_crystal_size_mid 0.17
_exptl_crystal_size_min 0.11
_refine_diff_density_max 0.818
_refine_diff_density_min -0.685
_refine_ls_extinction_method none
_refine_ls_goodness_of_fit_ref 1.212
_refine_ls_hydrogen_treatment mixed
_refine_ls_matrix_type full
_refine_ls_number_parameters 181
_refine_ls_number_reflns 5384
_refine_ls_number_restraints 16
_refine_ls_restrained_S_all 1.211
_refine_ls_R_factor_all 0.0580
_refine_ls_R_factor_gt 0.0482
_refine_ls_shift/su_max 0.000
_refine_ls_shift/su_mean 0.000
_refine_ls_structure_factor_coef Fsqd
_refine_ls_weighting_details 'calc w=1/[\s^2^(Fo^2^)+(0.0508P)^2^+1.9491P] where P=(Fo^2^+2Fc^2^)/3'
_refine_ls_weighting_scheme calc
_refine_ls_wR_factor_gt 0.1554
_refine_ls_wR_factor_ref 0.1579
_reflns_number_gt 4400
_reflns_number_total 5384
_reflns_threshold_expression I>2\s(I)
_cod_data_source_file br2137.cif
_cod_data_source_block global
_cod_original_sg_symbol_H-M 'P 21/c'
_cod_database_code 2225444

loop_
_symmetry_equiv_pos_as_xyz
'x, y, z'
'-x, y+1/2, -z+1/2'
'-x, -y, -z'
'x, -y-1/2, z-1/2'

loop_
_atom_site_type_symbol
_atom_site_label
_atom_site_fract_x
_atom_site_fract_y
_atom_site_fract_z
_atom_site_U_iso_or_equiv
_atom_site_adp_type
_atom_site_calc_flag
_atom_site_refinement_flags
_atom_site_occupancy
_atom_site_disorder_assembly
_atom_site_disorder_group
O O1 0.12341(16) 0.48227(11) 0.6812(3) 0.0260(4) Uani d . 1 . .
H H1 0.181(4) 0.502(3) 0.635(6) 0.039 Uiso d . 1 . .
O O2 0.25104(13) 0.34866(10) 0.7264(2) 0.0180(3) Uani d . 1 . .
O O3 0.13920(15) 0.40992(11) 1.0319(2) 0.0198(3) Uani d . 1 . .
O O4 0.02645(13) 0.34042(10) 0.7334(3) 0.0190(3) Uani d . 1 . .
O O5 -0.41866(14) 0.29289(11) 0.4731(3) 0.0209(3) Uani d . 1 . .
H H5 -0.368(3) 0.259(3) 0.529(6) 0.031 Uiso d . 1 . .
O O6 -0.47633(13) 0.40326(10) 0.2142(2) 0.0174(3) Uani d . 1 . .
O O7 -0.30247(15) 0.43252(11) 0.4549(2) 0.0209(3) Uani d . 1 . .
O O8 -0.28270(13) 0.32102(10) 0.1683(2) 0.0182(3) Uani d . 1 . .
P P1 0.13662(4) 0.39195(3) 0.79806(7) 0.01228(10) Uani d . 1 . .
P P2 -0.36645(4) 0.36515(3) 0.32105(7) 0.01211(10) Uani d . 1 . .
N N11 0.03108(16) 0.66864(12) 0.7030(3) 0.0185(3) Uani d D 1 . .
H H11A 0.009(3) 0.7219(13) 0.720(5) 0.028 Uiso d D 1 . .
H H11B 0.1058(17) 0.667(2) 0.730(5) 0.028 Uiso d D 1 . .
H H11C -0.017(3) 0.638(2) 0.780(5) 0.028 Uiso d D 1 . .
H H11D 0.018(3) 0.658(2) 0.570(3) 0.028 Uiso d D 1 . .
N N12 0.47645(17) 0.41255(13) 0.7925(3) 0.0188(3) Uani d D 1 . .
H H12A 0.500(3) 0.402(2) 0.920(3) 0.028 Uiso d D 1 . .
H H12B 0.523(3) 0.382(2) 0.711(5) 0.028 Uiso d D 1 . .
H H12C 0.479(3) 0.4675(13) 0.760(5) 0.028 Uiso d D 1 . .
H H12D 0.4031(19) 0.395(2) 0.770(5) 0.028 Uiso d D 1 . .
N N13 0.29995(16) 0.32905(12) 1.2991(3) 0.0182(3) Uani d D 1 . .
H H13A 0.252(3) 0.351(2) 1.207(4) 0.027 Uiso d D 1 . .
H H13B 0.285(3) 0.339(2) 1.428(3) 0.027 Uiso d D 1 . .
H H13C 0.3748(18) 0.345(2) 1.278(5) 0.027 Uiso d D 1 . .
H H13D 0.288(3) 0.2742(12) 1.282(5) 0.027 Uiso d D 1 . .
N N14 -0.18493(17) 0.42049(12) 0.8356(3) 0.0178(3) Uani d D 1 . .
H H14A -0.227(3) 0.425(2) 0.720(4) 0.027 Uiso d D 1 . .
H H14B -0.221(3) 0.394(2) 0.933(4) 0.027 Uiso d D 1 . .
H H14C -0.169(3) 0.4726(14) 0.877(5) 0.027 Uiso d D 1 . .
H H14D -0.1132(19) 0.398(2) 0.814(5) 0.027 Uiso d D 1 . .

loop_
_atom_site_aniso_label
_atom_site_aniso_U_11
_atom_site_aniso_U_22
_atom_site_aniso_U_33
_atom_site_aniso_U_12
_atom_site_aniso_U_13
_atom_site_aniso_U_23
O1 0.0185(7) 0.0193(7) 0.0403(10) 0.0021(6) 0.0007(6) 0.0145(7)
O2 0.0140(6) 0.0182(6) 0.0220(7) 0.0022(5) 0.0025(5) -0.0015(5)
O3 0.0225(7) 0.0215(7) 0.0153(6) 0.0000(5) -0.0005(5) -0.0035(5)
O4 0.0142(6) 0.0179(6) 0.0249(7) -0.0037(5) -0.0022(5) -0.0034(5)
O5 0.0183(6) 0.0207(7) 0.0237(7) 0.0025(5) 0.0055(5) 0.0099(5)
O6 0.0145(6) 0.0189(6) 0.0188(6) 0.0015(5) -0.0032(5) 0.0032(5)
O7 0.0221(7) 0.0242(7) 0.0165(6) -0.0048(6) -0.0035(5) -0.0031(5)
O8 0.0150(6) 0.0206(7) 0.0192(6) -0.0010(5) 0.0046(5) -0.0033(5)
P1 0.01141(19) 0.01162(19) 0.01380(19) -0.00003(14) -0.00053(14) -0.00007(14)
P2 0.01113(18) 0.0140(2) 0.01122(18) -0.00061(14) 0.00038(13) 0.00073(14)
N11 0.0167(7) 0.0184(7) 0.0205(8) 0.0015(6) -0.0007(6) -0.0001(6)
N12 0.0170(7) 0.0226(8) 0.0169(7) 0.0013(6) -0.0008(6) -0.0018(6)
N13 0.0160(7) 0.0199(7) 0.0187(7) -0.0015(6) -0.0001(5) 0.0002(6)
N14 0.0178(7) 0.0197(7) 0.0159(7) -0.0006(6) 0.0001(5) -0.0016(6)

loop_
_atom_type_symbol
_atom_type_description
_atom_type_scat_dispersion_real
_atom_type_scat_dispersion_imag
_atom_type_scat_source
N N 0.0061 0.0033 'International Tables Vol C Tables 4.2.6.8 and 6.1.1.4'
H H 0.0000 0.0000 'International Tables Vol C Tables 4.2.6.8 and 6.1.1.4'
O O 0.0106 0.0060 'International Tables Vol C Tables 4.2.6.8 and 6.1.1.4'
P P 0.1023 0.0942 'International Tables Vol C Tables 4.2.6.8 and 6.1.1.4'

loop_
_geom_angle_atom_site_label_1
_geom_angle_atom_site_label_2
_geom_angle_atom_site_label_3
_geom_angle_site_symmetry_1
_geom_angle_site_symmetry_3
_geom_angle
_geom_angle_publ_flag
P1 O1 H1 . . 116(3) ?
P2 O5 H5 . . 115(3) ?
O3 P1 O4 . . 111.44(9) ?
O3 P1 O2 . . 111.70(9) ?
O4 P1 O2 . . 112.43(9) ?
O3 P1 O1 . . 107.95(10) ?
O4 P1 O1 . . 104.71(10) ?
O2 P1 O1 . . 108.21(9) ?
O7 P2 O6 . . 111.73(9) ?
O7 P2 O8 . . 111.74(9) ?
O6 P2 O8 . . 112.79(9) ?
O7 P2 O5 . . 107.68(9) ?
O6 P2 O5 . . 103.69(9) ?
O8 P2 O5 . . 108.73(9) ?
H11A N11 H11B . . 107(3) ?
H11A N11 H11C . . 105(3) ?
H11B N11 H11C . . 119(3) ?
H11A N11 H11D . . 105(3) ?
H11B N11 H11D . . 110(3) ?
H11C N11 H11D . . 110(3) ?
H12A N12 H12B . . 107(3) ?
H12A N12 H12C . . 113(3) ?
H12B N12 H12C . . 111(3) ?
H12A N12 H12D . . 112(3) ?
H12B N12 H12D . . 108(3) ?
H12C N12 H12D . . 106(3) ?
H13A N13 H13B . . 118(3) ?
H13A N13 H13C . . 112(3) ?
H13B N13 H13C . . 107(3) ?
H13A N13 H13D . . 101(3) ?
H13B N13 H13D . . 105(3) ?
H13C N13 H13D . . 113(3) ?
H14A N14 H14B . . 114(3) ?
H14A N14 H14C . . 107(3) ?
H14B N14 H14C . . 109(3) ?
H14A N14 H14D . . 112(3) ?
H14B N14 H14D . . 112(3) ?
H14C N14 H14D . . 102(3) ?

loop_
_geom_bond_atom_site_label_1
_geom_bond_atom_site_label_2
_geom_bond_site_symmetry_2
_geom_bond_distance
_geom_bond_publ_flag
O1 P1 . 1.5821(17) ?
O1 H1 . 0.78(4) ?
O2 P1 . 1.5287(15) ?
O3 P1 . 1.5257(16) ?
O4 P1 . 1.5262(15) ?
O5 P2 . 1.5955(16) ?
O5 H5 . 0.85(4) ?
O6 P2 . 1.5254(15) ?
O7 P2 . 1.5201(16) ?
O8 P2 . 1.5295(15) ?
N11 H11A . 0.862(18) ?
N11 H11B . 0.859(18) ?
N11 H11C . 0.876(18) ?
N11 H11D . 0.877(18) ?
N12 H12A . 0.869(18) ?
N12 H12B . 0.878(18) ?
N12 H12C . 0.868(18) ?
N12 H12D . 0.879(18) ?
N13 H13A . 0.863(18) ?
N13 H13B . 0.862(18) ?
N13 H13C . 0.892(18) ?
N13 H13D . 0.859(18) ?
N14 H14A . 0.874(18) ?
N14 H14B . 0.856(18) ?
N14 H14C . 0.861(18) ?
N14 H14D . 0.890(18) ?

loop_
_geom_hbond_atom_site_label_D
_geom_hbond_atom_site_label_H
_geom_hbond_atom_site_label_A
_geom_hbond_site_symmetry_A
_geom_hbond_distance_DH
_geom_hbond_distance_HA
_geom_hbond_distance_DA
_geom_hbond_angle_DHA
O1 H1 O7 3_566 0.78(4) 1.80(4) 2.570(2) 168(4)
O5 H5 O8 4_566 0.85(4) 1.79(4) 2.632(2) 170(4)
N11 H11A O4 2_556 0.862(18) 1.888(18) 2.747(2) 175(4)
N11 H11B O8 3_566 0.859(18) 2.100(19) 2.951(2) 171(3)
N11 H11C O3 3_567 0.876(18) 1.988(19) 2.852(3) 169(3)
N11 H11D O4 3_566 0.877(18) 2.008(19) 2.870(2) 167(3)
N12 H12A O6 1_656 0.869(18) 1.91(2) 2.755(2) 165(3)
N12 H12B O5 1_655 0.878(18) 2.16(2) 3.008(3) 161(3)
N12 H12C O6 3_566 0.868(18) 1.99(2) 2.827(2) 161(3)
N12 H12D O2 . 0.879(18) 1.877(18) 2.754(2) 175(3)
N13 H13A O3 . 0.863(18) 1.915(19) 2.773(2) 172(3)
N13 H13B O2 1_556 0.862(18) 1.962(18) 2.822(2) 175(3)
N13 H13C O6 1_656 0.892(18) 1.952(19) 2.830(2) 168(3)
N13 H13D O2 4_566 0.859(18) 1.963(18) 2.820(2) 176(3)
N14 H14A O7 . 0.874(18) 1.900(18) 2.771(2) 174(3)
N14 H14B O8 1_556 0.856(18) 2.010(19) 2.859(2) 171(3)
N14 H14C O3 3_567 0.861(18) 1.924(18) 2.784(2) 178(3)
N14 H14D O4 . 0.890(18) 1.889(19) 2.771(2) 171(3)
